data_7232903
loop_
_publ_author_name
'Zhu, Ning'
'Wang, Guo'
'Lin, Sen'
'Li, Zhong-Feng'
'Xin, Xiu-Lan'
'Yang, Yu-Ping'
'Liu, Min'
'Jin, Qiong-Hua'

_publ_section_title
;
 New discovery in crystallography: correlation of terahertz time-domain
 spectra with crystal structures and photoluminescence properties of
 mononuclear/binuclear diimine--Cu(i)-phosphine complexes
;
_journal_issue 29
_journal_name_full CrystEngComm
_journal_page_first 4275
_journal_paper_doi 10.1039/C9CE00729F
_journal_volume 21
_journal_year 2019
_chemical_formula_moiety 'C54 H40 Cu N4 P2, C F3 O3 S, C H4 O'
_chemical_formula_sum 'C56 H44 Cu F3 N4 O4 P2 S'
_chemical_formula_weight 1051.49
_space_group_crystal_system triclinic
_space_group_IT_number 2
_space_group_name_Hall '-P 1'
_space_group_name_H-M_alt 'P -1'
_symmetry_space_group_name_Hall '-P 1'
_symmetry_space_group_name_H-M 'P -1'
_atom_sites_solution_hydrogens geom
_atom_sites_solution_primary direct
_atom_sites_solution_secondary difmap
_audit_creation_date 2016-04-22
_audit_creation_method
;
  Olex2 1.1
  (compiled 2011.02.15 svn.r1672, GUI svn.r3494)
;
_audit_update_record
;
2019-04-29 deposited with the CCDC.    2019-06-13 downloaded from the CCDC.
;
_cell_angle_alpha 74.306(3)
_cell_angle_beta 79.899(3)
_cell_angle_gamma 70.639(4)
_cell_formula_units_Z 2
_cell_length_a 10.7793(5)
_cell_length_b 14.5171(5)
_cell_length_c 17.3228(6)
_cell_measurement_reflns_used 10219
_cell_measurement_temperature 103.7
_cell_measurement_theta_max 29.1253
_cell_measurement_theta_min 2.9978
_cell_volume 2451.12(18)
_computing_cell_refinement
;
CrysAlisPro, Agilent Technologies,
Version 1.171.35.11 (release 16-05-2011 CrysAlis171 .NET)
(compiled May 16 2011,17:55:39)
;
_computing_data_collection
;
CrysAlisPro, Agilent Technologies,
Version 1.171.35.11 (release 16-05-2011 CrysAlis171 .NET)
(compiled May 16 2011,17:55:39)
;
_computing_data_reduction
;
CrysAlisPro, Agilent Technologies,
Version 1.171.35.11 (release 16-05-2011 CrysAlis171 .NET)
(compiled May 16 2011,17:55:39)
;
_computing_molecular_graphics
;
O. V. Dolomanov, L. J. Bourhis, R. J. Gildea, J. A. K. Howard and H. Puschmann,
OLEX2: a complete structure solution, refinement and analysis program.
J. Appl. Cryst. (2009). 42, 339-341.
;
_computing_publication_material
;
O. V. Dolomanov, L. J. Bourhis, R. J. Gildea, J. A. K. Howard and H. Puschmann,
OLEX2: a complete structure solution, refinement and analysis program.
J. Appl. Cryst. (2009). 42, 339-341.
;
_computing_structure_refinement 'SHELXL-97 (Sheldrick, 1997)'
_computing_structure_solution 'A short history of SHELX (Sheldrick, 2007)/Bruker'
_diffrn_ambient_temperature 103.7
_diffrn_detector_area_resol_mean 16.0971
_diffrn_measured_fraction_theta_full 0.998
_diffrn_measured_fraction_theta_max 0.998
_diffrn_measurement_details
;
#__ type_ start__ end____ width___ exp.time_
  1 omega  -85.00  -43.00   1.0000    6.0000
omega____ theta____ kappa____ phi______ frames
    -      -15.9046  -77.0000 -150.0000 42

#__ type_ start__ end____ width___ exp.time_
  2 omega    6.00   51.00   1.0000    6.0000
omega____ theta____ kappa____ phi______ frames
    -       21.1390  -77.0000 -150.0000 45

#__ type_ start__ end____ width___ exp.time_
  3 omega   26.00   53.00   1.0000    6.0000
omega____ theta____ kappa____ phi______ frames
    -       21.1390   77.0000   30.0000 27

#__ type_ start__ end____ width___ exp.time_
  4 omega  -50.00   47.00   1.0000    6.0000
omega____ theta____ kappa____ phi______ frames
    -       21.1390  -37.0000 -120.0000 97

#__ type_ start__ end____ width___ exp.time_
  5 omega   -6.00   91.00   1.0000    6.0000
omega____ theta____ kappa____ phi______ frames
    -       21.1390   77.0000  150.0000 97

#__ type_ start__ end____ width___ exp.time_
  6 omega  -47.00  -22.00   1.0000    6.0000
omega____ theta____ kappa____ phi______ frames
    -       21.1390  -37.0000    0.0000 25

#__ type_ start__ end____ width___ exp.time_
  7 omega  -43.00   49.00   1.0000    6.0000
omega____ theta____ kappa____ phi______ frames
    -       21.1390  -77.0000   30.0000 92

#__ type_ start__ end____ width___ exp.time_
  8 omega   -3.00   59.00   1.0000    6.0000
omega____ theta____ kappa____ phi______ frames
    -       21.1390   77.0000  -30.0000 62
;
_diffrn_measurement_device_type 'Xcalibur, Eos, Gemini'
_diffrn_measurement_method '\w scans'
_diffrn_orient_matrix_UB_11 0.0621742000
_diffrn_orient_matrix_UB_12 0.0064777000
_diffrn_orient_matrix_UB_13 0.0006195000
_diffrn_orient_matrix_UB_21 0.0249536000
_diffrn_orient_matrix_UB_22 -0.0515381000
_diffrn_orient_matrix_UB_23 0.0187038000
_diffrn_orient_matrix_UB_31 0.0204865000
_diffrn_orient_matrix_UB_32 -0.0114890000
_diffrn_orient_matrix_UB_33 -0.0383913000
_diffrn_radiation_monochromator graphite
_diffrn_radiation_type 'Mo K\a'
_diffrn_radiation_wavelength 0.7107
_diffrn_reflns_av_R_equivalents 0.0243
_diffrn_reflns_av_unetI/netI 0.0354
_diffrn_reflns_limit_h_max 13
_diffrn_reflns_limit_h_min -13
_diffrn_reflns_limit_k_max 17
_diffrn_reflns_limit_k_min -15
_diffrn_reflns_limit_l_max 21
_diffrn_reflns_limit_l_min -21
_diffrn_reflns_number 21983
_diffrn_reflns_theta_full 26.00
_diffrn_reflns_theta_max 26.00
_diffrn_reflns_theta_min 3.00
_diffrn_source 'Enhance (Mo) X-ray Source'
_exptl_absorpt_coefficient_mu 0.617
_exptl_absorpt_correction_T_max 1.00000
_exptl_absorpt_correction_T_min 0.93164
_exptl_absorpt_correction_type multi-scan
_exptl_absorpt_process_details
;
CrysAlisPro, Agilent Technologies,
Version 1.171.35.11 (release 16-05-2011 CrysAlis171 .NET)
(compiled May 16 2011,17:55:39)
Empirical absorption correction using spherical harmonics,
 implemented in SCALE3 ABSPACK scaling algorithm.
;
_exptl_crystal_colour yellow
_exptl_crystal_density_diffrn 1.425
_exptl_crystal_density_method 'not measured'
_exptl_crystal_description block
_exptl_crystal_F_000 1084
_exptl_crystal_size_max 0.30
_exptl_crystal_size_mid 0.25
_exptl_crystal_size_min 0.20
_refine_diff_density_max 0.742
_refine_diff_density_min -0.399
_refine_diff_density_rms 0.054
_refine_ls_extinction_method none
_refine_ls_goodness_of_fit_ref 1.037
_refine_ls_hydrogen_treatment mixed
_refine_ls_matrix_type full
_refine_ls_number_parameters 642
_refine_ls_number_reflns 9626
_refine_ls_number_restraints 0
_refine_ls_restrained_S_all 1.037
_refine_ls_R_factor_all 0.0392
_refine_ls_R_factor_gt 0.0328
_refine_ls_shift/su_max 0.001
_refine_ls_shift/su_mean 0.000
_refine_ls_structure_factor_coef Fsqd
_refine_ls_weighting_details 'calc w=1/[\s^2^(Fo^2^)+(0.0228P)^2^+1.8891P] where P=(Fo^2^+2Fc^2^)/3'
_refine_ls_weighting_scheme calc
_refine_ls_wR_factor_gt 0.0720
_refine_ls_wR_factor_ref 0.0752
_reflns_number_gt 8453
_reflns_number_total 9626
_reflns_threshold_expression >2sigma(I)
_cod_data_source_file c9ce00729f2.cif
_cod_data_source_block exp_4046
_cod_depositor_comments 'Adding full bibliography for 7232899--7232908.cif.'
_cod_original_cell_volume 2451.11(17)
_cod_database_code 7232903
_reflns_odcompleteness_completeness 99.85
_reflns_odcompleteness_iscentric 1
_reflns_odcompleteness_theta 26.32

loop_
_space_group_symop_id
_space_group_symop_operation_xyz
1 'x, y, z'
2 '-x, -y, -z'

loop_
_atom_site_label
_atom_site_type_symbol
_atom_site_fract_x
_atom_site_fract_y
_atom_site_fract_z
_atom_site_U_iso_or_equiv
_atom_site_adp_type
_atom_site_occupancy
_atom_site_symmetry_multiplicity
_atom_site_calc_flag
_atom_site_refinement_flags
Cu1 Cu 0.51372(2) 0.790509(16) 0.301162(13) 0.01372(6) Uani 1 1 d .
P1 P 0.44503(5) 0.78533(3) 0.43259(3) 0.01246(10) Uani 1 1 d .
P2 P 0.66271(5) 0.86549(3) 0.22449(3) 0.01380(10) Uani 1 1 d .
S1 S -0.05135(5) 0.78212(4) 0.76450(3) 0.01909(11) Uani 1 1 d .
F3 F 0.09560(15) 0.89053(11) 0.67367(10) 0.0541(4) Uani 1 1 d .
N1 N 0.36419(15) 0.81952(11) 0.22771(9) 0.0149(3) Uani 1 1 d .
N2 N 0.55815(15) 0.64920(11) 0.27592(9) 0.0139(3) Uani 1 1 d .
O1 O -0.03962(16) 0.71802(11) 0.84400(8) 0.0298(4) Uani 1 1 d .
O2 O -0.15914(14) 0.87377(10) 0.75682(8) 0.0258(3) Uani 1 1 d .
F1 F 0.08927(15) 0.87685(11) 0.80177(11) 0.0550(4) Uani 1 1 d .
C30 C 0.20662(18) 0.74475(14) 0.51351(11) 0.0167(4) Uani 1 1 d .
H30 H 0.1786 0.8089 0.5231 0.020 Uiso 1 1 calc R
N4 N 0.42295(15) 0.48193(11) 0.11418(9) 0.0166(3) Uani 1 1 d .
F2 F 0.20520(14) 0.75233(11) 0.74886(12) 0.0569(5) Uani 1 1 d .
C7 C 0.49105(18) 0.56020(14) 0.19879(11) 0.0146(4) Uani 1 1 d .
C25 C 0.33006(18) 0.71075(13) 0.47191(10) 0.0139(4) Uani 1 1 d .
N3 N 0.24326(16) 0.66890(12) 0.04705(9) 0.0182(3) Uani 1 1 d .
O3 O -0.03149(15) 0.72923(10) 0.70117(8) 0.0262(3) Uani 1 1 d .
C49 C 0.69717(19) 0.85168(14) 0.11995(11) 0.0163(4) Uani 1 1 d .
C31 C 0.35719(18) 0.90300(13) 0.46335(11) 0.0148(4) Uani 1 1 d .
C19 C 0.57626(18) 0.72211(13) 0.50014(11) 0.0140(4) Uani 1 1 d .
C21 C 0.81048(19) 0.66025(14) 0.51588(12) 0.0208(4) Uani 1 1 d .
H21 H 0.8974 0.6507 0.4932 0.025 Uiso 1 1 calc R
C37 C 0.82656(18) 0.82198(14) 0.26114(11) 0.0155(4) Uani 1 1 d .
C10 C 0.65219(18) 0.56430(14) 0.30312(11) 0.0163(4) Uani 1 1 d .
H10 H 0.7086 0.5655 0.3375 0.020 Uiso 1 1 calc R
C26 C 0.37035(18) 0.61389(14) 0.45835(11) 0.0169(4) Uani 1 1 d .
H26 H 0.4520 0.5907 0.4304 0.020 Uiso 1 1 calc R
C28 C 0.16706(18) 0.58703(14) 0.52744(11) 0.0177(4) Uani 1 1 d .
H28 H 0.1128 0.5458 0.5462 0.021 Uiso 1 1 calc R
C6 C 0.47773(17) 0.64707(13) 0.22446(10) 0.0137(4) Uani 1 1 d .
C27 C 0.28968(19) 0.55201(14) 0.48624(11) 0.0185(4) Uani 1 1 d .
H27 H 0.3176 0.4875 0.4774 0.022 Uiso 1 1 calc R
C32 C 0.38748(19) 0.92898(14) 0.52807(12) 0.0192(4) Uani 1 1 d .
H32 H 0.4580 0.8865 0.5570 0.023 Uiso 1 1 calc R
C14 C 0.25927(19) 0.58507(14) 0.02091(11) 0.0182(4) Uani 1 1 d .
C22 C 0.7840(2) 0.62718(14) 0.59811(12) 0.0222(4) Uani 1 1 d .
H22 H 0.8531 0.5963 0.6308 0.027 Uiso 1 1 calc R
C5 C 0.37591(18) 0.74088(13) 0.19559(11) 0.0138(4) Uani 1 1 d .
C13 C 0.34842(19) 0.49081(14) 0.05539(11) 0.0176(4) Uani 1 1 d .
C17 C 0.2840(2) 0.41330(16) -0.03181(12) 0.0240(4) Uani 1 1 d .
H17 H 0.2907 0.3568 -0.0497 0.029 Uiso 1 1 calc R
C9 C 0.66969(18) 0.47424(14) 0.28236(11) 0.0173(4) Uani 1 1 d .
H9 H 0.7345 0.4164 0.3039 0.021 Uiso 1 1 calc R
C43 C 0.60949(18) 1.00171(14) 0.21141(11) 0.0164(4) Uani 1 1 d .
C20 C 0.70686(18) 0.70787(13) 0.46713(11) 0.0165(4) Uani 1 1 d .
H20 H 0.7251 0.7304 0.4120 0.020 Uiso 1 1 calc R
C40 C 1.06895(19) 0.74514(16) 0.32822(11) 0.0227(4) Uani 1 1 d .
H40 H 1.1492 0.7197 0.3507 0.027 Uiso 1 1 calc R
C42 C 0.89656(19) 0.71943(15) 0.27244(11) 0.0193(4) Uani 1 1 d .
H42 H 0.8620 0.6765 0.2578 0.023 Uiso 1 1 calc R
C29 C 0.12545(19) 0.68283(15) 0.54065(11) 0.0191(4) Uani 1 1 d .
H29 H 0.0430 0.7061 0.5678 0.023 Uiso 1 1 calc R
C12 C 0.40749(18) 0.56521(14) 0.13827(11) 0.0148(4) Uani 1 1 d .
C51 C 0.6054(2) 0.87210(15) -0.00408(12) 0.0250(5) Uani 1 1 d .
H51 H 0.5323 0.8902 -0.0326 0.030 Uiso 1 1 calc R
C1 C 0.27342(18) 0.90691(14) 0.20053(11) 0.0180(4) Uani 1 1 d .
H1 H 0.2642 0.9612 0.2221 0.022 Uiso 1 1 calc R
C4 C 0.29778(18) 0.74744(14) 0.13640(11) 0.0155(4) Uani 1 1 d .
C38 C 0.88031(19) 0.88486(15) 0.28367(11) 0.0187(4) Uani 1 1 d .
H38 H 0.8356 0.9530 0.2763 0.022 Uiso 1 1 calc R
C53 C 0.8398(2) 0.81293(16) 0.00141(12) 0.0280(5) Uani 1 1 d .
H53 H 0.9244 0.7909 -0.0236 0.034 Uiso 1 1 calc R
C39 C 1.0007(2) 0.84606(16) 0.31726(12) 0.0228(4) Uani 1 1 d .
H39 H 1.0354 0.8885 0.3324 0.027 Uiso 1 1 calc R
C2 C 0.1925(2) 0.91982(15) 0.14153(12) 0.0215(4) Uani 1 1 d .
H2 H 0.1310 0.9817 0.1243 0.026 Uiso 1 1 calc R
C3 C 0.20432(19) 0.84042(14) 0.10903(12) 0.0202(4) Uani 1 1 d .
H3 H 0.1512 0.8481 0.0694 0.024 Uiso 1 1 calc R
C18 C 0.3584(2) 0.40481(15) 0.02731(12) 0.0215(4) Uani 1 1 d .
H18 H 0.4157 0.3428 0.0493 0.026 Uiso 1 1 calc R
C48 C 0.5041(2) 1.04496(15) 0.26287(12) 0.0216(4) Uani 1 1 d .
H48 H 0.4629 1.0042 0.3025 0.026 Uiso 1 1 calc R
C52 C 0.7315(2) 0.83942(15) -0.04153(12) 0.0264(5) Uani 1 1 d .
H52 H 0.7432 0.8353 -0.0951 0.032 Uiso 1 1 calc R
C23 C 0.6541(2) 0.64022(15) 0.63176(12) 0.0219(4) Uani 1 1 d .
H23 H 0.6364 0.6176 0.6869 0.026 Uiso 1 1 calc R
C8 C 0.58934(18) 0.47216(14) 0.22944(11) 0.0170(4) Uani 1 1 d .
H8 H 0.6002 0.4130 0.2142 0.020 Uiso 1 1 calc R
C36 C 0.2523(2) 0.96923(15) 0.41964(12) 0.0217(4) Uani 1 1 d .
H36 H 0.2328 0.9536 0.3754 0.026 Uiso 1 1 calc R
C11 C 0.31514(18) 0.65900(14) 0.10548(11) 0.0151(4) Uani 1 1 d .
C15 C 0.1843(2) 0.59118(16) -0.04118(12) 0.0232(4) Uani 1 1 d .
H15 H 0.1270 0.6524 -0.0645 0.028 Uiso 1 1 calc R
C24 C 0.55049(19) 0.68688(14) 0.58326(11) 0.0186(4) Uani 1 1 d .
H24 H 0.4638 0.6948 0.6060 0.022 Uiso 1 1 calc R
C34 C 0.2065(2) 1.08200(15) 0.50705(12) 0.0238(4) Uani 1 1 d .
H34 H 0.1553 1.1408 0.5225 0.029 Uiso 1 1 calc R
C54 C 0.8237(2) 0.81890(15) 0.08158(12) 0.0231(4) Uani 1 1 d .
H54 H 0.8973 0.8010 0.1097 0.028 Uiso 1 1 calc R
C35 C 0.1773(2) 1.05782(15) 0.44171(12) 0.0261(5) Uani 1 1 d .
H35 H 0.1073 1.1010 0.4126 0.031 Uiso 1 1 calc R
C44 C 0.6689(2) 1.06417(15) 0.15137(12) 0.0221(4) Uani 1 1 d .
H44 H 0.7382 1.0366 0.1161 0.027 Uiso 1 1 calc R
C45 C 0.6247(2) 1.16724(15) 0.14419(13) 0.0273(5) Uani 1 1 d .
H45 H 0.6647 1.2085 0.1043 0.033 Uiso 1 1 calc R
C41 C 1.0168(2) 0.68176(15) 0.30534(12) 0.0219(4) Uani 1 1 d .
H41 H 1.0628 0.6139 0.3121 0.026 Uiso 1 1 calc R
C47 C 0.4601(2) 1.14814(15) 0.25543(13) 0.0276(5) Uani 1 1 d .
H47 H 0.3899 1.1763 0.2900 0.033 Uiso 1 1 calc R
C50 C 0.5882(2) 0.87788(15) 0.07614(11) 0.0200(4) Uani 1 1 d .
H50 H 0.5033 0.8994 0.1010 0.024 Uiso 1 1 calc R
C33 C 0.3123(2) 1.01833(15) 0.54942(13) 0.0245(4) Uani 1 1 d .
H33 H 0.3331 1.0355 0.5925 0.029 Uiso 1 1 calc R
C55 C 0.0918(2) 0.82762(17) 0.74591(17) 0.0366(6) Uani 1 1 d .
C16 C 0.1965(2) 0.50738(16) -0.06637(12) 0.0242(4) Uani 1 1 d .
H16 H 0.1469 0.5118 -0.1068 0.029 Uiso 1 1 calc R
C46 C 0.5211(2) 1.20882(15) 0.19646(13) 0.0284(5) Uani 1 1 d .
H46 H 0.4925 1.2778 0.1918 0.034 Uiso 1 1 calc R
O4 O 0.02122(15) 0.51834(11) 0.74823(9) 0.0302(4) Uani 1 1 d .
H4 H 0.0137 0.5784 0.7337 0.045 Uiso 1 1 calc R
C56 C -0.0756(2) 0.50216(19) 0.81308(14) 0.0340(5) Uani 1 1 d .
H56A H -0.0812 0.5425 0.8500 0.051 Uiso 1 1 calc R
H56B H -0.0514 0.4326 0.8405 0.051 Uiso 1 1 calc R
H56C H -0.1598 0.5204 0.7926 0.051 Uiso 1 1 calc R

loop_
_atom_site_aniso_label
_atom_site_aniso_U_11
_atom_site_aniso_U_22
_atom_site_aniso_U_33
_atom_site_aniso_U_23
_atom_site_aniso_U_13
_atom_site_aniso_U_12
Cu1 0.01414(12) 0.01436(12) 0.01373(12) -0.00389(9) -0.00135(8) -0.00512(9)
P1 0.0117(2) 0.0127(2) 0.0132(2) -0.00354(18) -0.00200(17) -0.00306(18)
P2 0.0138(2) 0.0140(2) 0.0140(2) -0.00312(18) -0.00126(18) -0.00463(19)
S1 0.0212(2) 0.0172(2) 0.0174(2) -0.00584(19) -0.00499(19) -0.0007(2)
F3 0.0453(9) 0.0386(8) 0.0751(11) -0.0068(8) 0.0122(8) -0.0222(7)
N1 0.0141(8) 0.0138(8) 0.0168(8) -0.0036(6) -0.0002(6) -0.0046(6)
N2 0.0133(8) 0.0149(8) 0.0134(8) -0.0021(6) -0.0007(6) -0.0051(6)
O1 0.0408(9) 0.0247(8) 0.0183(7) -0.0044(6) -0.0095(6) 0.0005(7)
O2 0.0249(8) 0.0228(8) 0.0234(8) -0.0064(6) -0.0049(6) 0.0034(6)
F1 0.0448(9) 0.0420(9) 0.0948(13) -0.0375(9) -0.0254(9) -0.0077(7)
C30 0.0174(10) 0.0173(9) 0.0164(9) -0.0065(8) -0.0018(7) -0.0044(8)
N4 0.0183(8) 0.0159(8) 0.0170(8) -0.0034(6) -0.0030(6) -0.0067(7)
F2 0.0210(7) 0.0392(8) 0.1121(14) -0.0316(9) -0.0098(8) 0.0020(6)
C7 0.0139(9) 0.0157(9) 0.0143(9) -0.0029(7) -0.0007(7) -0.0055(8)
C25 0.0141(9) 0.0156(9) 0.0122(9) -0.0010(7) -0.0049(7) -0.0044(7)
N3 0.0196(8) 0.0194(8) 0.0169(8) -0.0037(7) -0.0045(6) -0.0063(7)
O3 0.0393(9) 0.0224(7) 0.0175(7) -0.0080(6) -0.0030(6) -0.0070(7)
C49 0.0205(10) 0.0142(9) 0.0147(9) -0.0030(7) 0.0005(7) -0.0069(8)
C31 0.0160(9) 0.0124(9) 0.0153(9) -0.0032(7) 0.0014(7) -0.0047(7)
C19 0.0153(9) 0.0094(8) 0.0186(9) -0.0042(7) -0.0047(7) -0.0031(7)
C21 0.0152(10) 0.0180(10) 0.0300(11) -0.0026(8) -0.0044(8) -0.0071(8)
C37 0.0137(9) 0.0196(10) 0.0121(9) -0.0015(7) -0.0004(7) -0.0054(8)
C10 0.0166(9) 0.0189(10) 0.0139(9) -0.0020(7) -0.0036(7) -0.0061(8)
C26 0.0120(9) 0.0160(9) 0.0204(10) -0.0036(8) -0.0008(7) -0.0020(7)
C28 0.0146(9) 0.0207(10) 0.0184(10) 0.0017(8) -0.0050(7) -0.0090(8)
C6 0.0134(9) 0.0152(9) 0.0116(9) -0.0014(7) -0.0002(7) -0.0049(7)
C27 0.0180(10) 0.0139(9) 0.0222(10) -0.0009(8) -0.0053(8) -0.0039(8)
C32 0.0173(10) 0.0190(10) 0.0231(10) -0.0064(8) -0.0045(8) -0.0053(8)
C14 0.0196(10) 0.0208(10) 0.0160(9) -0.0036(8) -0.0030(8) -0.0081(8)
C22 0.0224(10) 0.0184(10) 0.0276(11) -0.0021(8) -0.0120(8) -0.0060(8)
C5 0.0133(9) 0.0143(9) 0.0139(9) -0.0028(7) 0.0006(7) -0.0054(7)
C13 0.0179(10) 0.0205(10) 0.0157(9) -0.0042(8) -0.0014(7) -0.0076(8)
C17 0.0307(12) 0.0251(11) 0.0227(11) -0.0093(9) -0.0030(9) -0.0134(9)
C9 0.0154(9) 0.0148(9) 0.0184(10) -0.0015(8) -0.0040(7) -0.0007(8)
C43 0.0168(9) 0.0151(9) 0.0176(9) -0.0020(8) -0.0066(7) -0.0040(8)
C20 0.0172(9) 0.0143(9) 0.0190(10) -0.0027(8) -0.0022(7) -0.0068(8)
C40 0.0148(10) 0.0336(12) 0.0162(10) -0.0027(9) -0.0030(8) -0.0042(9)
C42 0.0188(10) 0.0202(10) 0.0190(10) -0.0041(8) -0.0008(8) -0.0068(8)
C29 0.0138(9) 0.0263(11) 0.0164(9) -0.0050(8) -0.0009(7) -0.0050(8)
C12 0.0145(9) 0.0167(9) 0.0142(9) -0.0033(7) -0.0003(7) -0.0066(8)
C51 0.0308(12) 0.0238(11) 0.0199(10) -0.0014(8) -0.0076(9) -0.0078(9)
C1 0.0169(10) 0.0146(9) 0.0215(10) -0.0055(8) -0.0002(8) -0.0030(8)
C4 0.0154(9) 0.0161(9) 0.0151(9) -0.0021(7) -0.0006(7) -0.0063(8)
C38 0.0182(10) 0.0198(10) 0.0174(10) -0.0038(8) -0.0004(7) -0.0056(8)
C53 0.0247(11) 0.0311(12) 0.0235(11) -0.0104(9) 0.0054(9) -0.0027(9)
C39 0.0218(10) 0.0308(11) 0.0194(10) -0.0068(9) -0.0022(8) -0.0117(9)
C2 0.0189(10) 0.0164(10) 0.0248(11) -0.0030(8) -0.0049(8) 0.0006(8)
C3 0.0194(10) 0.0204(10) 0.0203(10) -0.0028(8) -0.0064(8) -0.0045(8)
C18 0.0257(11) 0.0191(10) 0.0205(10) -0.0041(8) -0.0039(8) -0.0074(9)
C48 0.0229(10) 0.0195(10) 0.0233(10) -0.0062(8) -0.0036(8) -0.0060(8)
C52 0.0380(13) 0.0237(11) 0.0160(10) -0.0068(8) 0.0008(9) -0.0073(10)
C23 0.0280(11) 0.0198(10) 0.0173(10) -0.0027(8) -0.0066(8) -0.0055(9)
C8 0.0191(10) 0.0139(9) 0.0184(10) -0.0046(8) -0.0012(7) -0.0050(8)
C36 0.0256(11) 0.0209(10) 0.0164(10) -0.0063(8) -0.0049(8) -0.0008(9)
C11 0.0141(9) 0.0167(9) 0.0148(9) -0.0026(7) -0.0008(7) -0.0060(8)
C15 0.0233(11) 0.0264(11) 0.0204(10) -0.0039(9) -0.0094(8) -0.0054(9)
C24 0.0174(10) 0.0183(10) 0.0195(10) -0.0046(8) -0.0012(8) -0.0046(8)
C34 0.0284(11) 0.0146(10) 0.0254(11) -0.0077(8) 0.0040(9) -0.0033(9)
C54 0.0204(10) 0.0266(11) 0.0205(10) -0.0053(9) -0.0017(8) -0.0049(9)
C35 0.0280(12) 0.0187(10) 0.0221(11) -0.0008(8) -0.0049(9) 0.0036(9)
C44 0.0233(11) 0.0205(10) 0.0225(10) -0.0013(8) -0.0065(8) -0.0073(9)
C45 0.0339(12) 0.0198(10) 0.0303(12) 0.0037(9) -0.0129(10) -0.0132(9)
C41 0.0194(10) 0.0193(10) 0.0205(10) -0.0017(8) -0.0006(8) -0.0005(8)
C47 0.0291(12) 0.0209(11) 0.0334(12) -0.0110(9) -0.0081(9) -0.0018(9)
C50 0.0196(10) 0.0226(10) 0.0172(10) -0.0036(8) -0.0003(8) -0.0070(8)
C33 0.0263(11) 0.0240(11) 0.0279(11) -0.0138(9) -0.0016(9) -0.0081(9)
C55 0.0258(12) 0.0224(12) 0.0617(17) -0.0168(12) -0.0061(11) -0.0007(10)
C16 0.0263(11) 0.0312(12) 0.0201(10) -0.0072(9) -0.0072(8) -0.0114(9)
C46 0.0366(13) 0.0141(10) 0.0365(13) -0.0046(9) -0.0194(10) -0.0029(9)
O4 0.0270(8) 0.0226(8) 0.0399(9) -0.0085(7) 0.0082(7) -0.0108(7)
C56 0.0335(13) 0.0433(14) 0.0317(12) -0.0110(11) 0.0052(10) -0.0221(11)

loop_
_atom_type_symbol
_atom_type_description
_atom_type_scat_dispersion_real
_atom_type_scat_dispersion_imag
_atom_type_scat_source
C C 0.0033 0.0016 'International Tables Vol C Tables 4.2.6.8 and 6.1.1.4'
H H 0.0000 0.0000 'International Tables Vol C Tables 4.2.6.8 and 6.1.1.4'
Cu Cu 0.3201 1.2651 'International Tables Vol C Tables 4.2.6.8 and 6.1.1.4'
F F 0.0171 0.0103 'International Tables Vol C Tables 4.2.6.8 and 6.1.1.4'
N N 0.0061 0.0033 'International Tables Vol C Tables 4.2.6.8 and 6.1.1.4'
O O 0.0106 0.0060 'International Tables Vol C Tables 4.2.6.8 and 6.1.1.4'
P P 0.1023 0.0942 'International Tables Vol C Tables 4.2.6.8 and 6.1.1.4'
S S 0.1246 0.1234 'International Tables Vol C Tables 4.2.6.8 and 6.1.1.4'

loop_
_geom_angle_atom_site_label_1
_geom_angle_atom_site_label_2
_geom_angle_atom_site_label_3
_geom_angle
P1 Cu1 P2 127.11(2)
N1 Cu1 P1 114.96(4)
N1 Cu1 P2 105.97(4)
N1 Cu1 N2 80.06(6)
N2 Cu1 P1 111.22(4)
N2 Cu1 P2 107.48(4)
C25 P1 Cu1 112.48(6)
C31 P1 Cu1 118.75(6)
C31 P1 C25 102.84(8)
C31 P1 C19 104.68(8)
C19 P1 Cu1 114.30(6)
C19 P1 C25 101.86(8)
C49 P2 Cu1 114.87(6)
C37 P2 Cu1 115.44(6)
C37 P2 C49 103.88(9)
C43 P2 Cu1 113.73(6)
C43 P2 C49 102.16(8)
C43 P2 C37 105.30(9)
O1 S1 O2 116.03(9)
O1 S1 O3 114.05(9)
O1 S1 C55 103.68(11)
O2 S1 O3 115.02(9)
O2 S1 C55 102.25(10)
O3 S1 C55 103.32(10)
C5 N1 Cu1 112.95(12)
C1 N1 Cu1 128.72(13)
C1 N1 C5 117.60(16)
C10 N2 Cu1 129.09(13)
C10 N2 C6 117.94(16)
C6 N2 Cu1 112.97(12)
C25 C30 H30 119.9
C29 C30 H30 119.9
C29 C30 C25 120.20(17)
C12 N4 C13 116.62(16)
C6 C7 C12 119.55(16)
C6 C7 C8 118.09(17)
C8 C7 C12 122.29(17)
C30 C25 P1 124.29(14)
C30 C25 C26 118.90(17)
C26 C25 P1 116.82(14)
C11 N3 C14 116.87(16)
C54 C49 P2 124.42(15)
C54 C49 C50 118.62(17)
C50 C49 P2 116.95(14)
C32 C31 P1 123.74(14)
C32 C31 C36 118.90(17)
C36 C31 P1 117.35(14)
C20 C19 P1 118.33(14)
C20 C19 C24 118.98(17)
C24 C19 P1 122.69(14)
C22 C21 H21 120.0
C22 C21 C20 119.98(18)
C20 C21 H21 120.0
C42 C37 P2 118.38(14)
C38 C37 P2 122.77(14)
C38 C37 C42 118.68(17)
N2 C10 H10 118.4
N2 C10 C9 123.20(17)
C9 C10 H10 118.4
C25 C26 H26 119.6
C27 C26 C25 120.72(18)
C27 C26 H26 119.6
C27 C28 H28 119.9
C29 C28 H28 119.9
C29 C28 C27 120.26(18)
N2 C6 C7 122.46(16)
N2 C6 C5 116.82(16)
C7 C6 C5 120.72(16)
C26 C27 C28 119.66(18)
C26 C27 H27 120.2
C28 C27 H27 120.2
C31 C32 H32 120.0
C33 C32 C31 120.06(18)
C33 C32 H32 120.0
N3 C14 C13 121.27(17)
N3 C14 C15 119.28(17)
C15 C14 C13 119.45(18)
C21 C22 H22 120.0
C21 C22 C23 119.94(18)
C23 C22 H22 120.0
N1 C5 C6 116.77(16)
N1 C5 C4 123.02(16)
C4 C5 C6 120.20(16)
N4 C13 C14 121.33(17)
N4 C13 C18 119.78(17)
C18 C13 C14 118.88(17)
C18 C17 H17 119.6
C18 C17 C16 120.79(19)
C16 C17 H17 119.6
C10 C9 H9 120.5
C8 C9 C10 118.97(17)
C8 C9 H9 120.5
C48 C43 P2 118.54(14)
C48 C43 C44 118.89(18)
C44 C43 P2 122.57(15)
C19 C20 C21 120.65(18)
C19 C20 H20 119.7
C21 C20 H20 119.7
C39 C40 H40 120.2
C39 C40 C41 119.54(18)
C41 C40 H40 120.2
C37 C42 H42 119.8
C41 C42 C37 120.50(18)
C41 C42 H42 119.8
C30 C29 H29 119.9
C28 C29 C30 120.25(18)
C28 C29 H29 119.9
N4 C12 C7 118.46(16)
N4 C12 C11 122.03(16)
C11 C12 C7 119.49(16)
C52 C51 H51 119.9
C52 C51 C50 120.1(2)
C50 C51 H51 119.9
N1 C1 H1 118.5
N1 C1 C2 122.95(18)
C2 C1 H1 118.5
C5 C4 C3 117.74(17)
C5 C4 C11 119.80(16)
C3 C4 C11 122.45(17)
C37 C38 H38 119.8
C39 C38 C37 120.33(18)
C39 C38 H38 119.8
C52 C53 H53 119.6
C52 C53 C54 120.8(2)
C54 C53 H53 119.6
C40 C39 C38 120.66(19)
C40 C39 H39 119.7
C38 C39 H39 119.7
C1 C2 H2 120.3
C3 C2 C1 119.49(18)
C3 C2 H2 120.3
C4 C3 H3 120.4
C2 C3 C4 119.19(18)
C2 C3 H3 120.4
C13 C18 H18 120.0
C17 C18 C13 120.05(19)
C17 C18 H18 120.0
C43 C48 H48 119.6
C47 C48 C43 120.72(19)
C47 C48 H48 119.6
C51 C52 H52 120.2
C53 C52 C51 119.52(19)
C53 C52 H52 120.2
C22 C23 H23 119.9
C24 C23 C22 120.26(18)
C24 C23 H23 119.9
C7 C8 H8 120.3
C9 C8 C7 119.31(17)
C9 C8 H8 120.3
C31 C36 H36 119.7
C35 C36 C31 120.62(18)
C35 C36 H36 119.7
N3 C11 C12 121.83(17)
N3 C11 C4 118.22(16)
C12 C11 C4 119.94(16)
C14 C15 H15 120.0
C16 C15 C14 119.95(19)
C16 C15 H15 120.0
C19 C24 H24 119.9
C23 C24 C19 120.18(18)
C23 C24 H24 119.9
C35 C34 H34 120.1
C35 C34 C33 119.85(18)
C33 C34 H34 120.1
C49 C54 H54 119.9
C53 C54 C49 120.15(19)
C53 C54 H54 119.9
C36 C35 H35 120.0
C34 C35 C36 120.02(19)
C34 C35 H35 120.0
C43 C44 H44 119.9
C45 C44 C43 120.2(2)
C45 C44 H44 119.9
C44 C45 H45 119.9
C46 C45 C44 120.1(2)
C46 C45 H45 119.9
C40 C41 H41 119.9
C42 C41 C40 120.29(19)
C42 C41 H41 119.9
C48 C47 H47 120.1
C46 C47 C48 119.7(2)
C46 C47 H47 120.1
C49 C50 H50 119.6
C51 C50 C49 120.76(19)
C51 C50 H50 119.6
C32 C33 H33 119.7
C34 C33 C32 120.50(19)
C34 C33 H33 119.7
F3 C55 S1 111.73(17)
F3 C55 F1 107.78(19)
F3 C55 F2 107.6(2)
F1 C55 S1 110.44(17)
F2 C55 S1 111.80(16)
F2 C55 F1 107.3(2)
C17 C16 H16 119.6
C15 C16 C17 120.87(18)
C15 C16 H16 119.6
C45 C46 H46 119.8
C47 C46 C45 120.31(19)
C47 C46 H46 119.8
C56 O4 H4 109.5
O4 C56 H56A 109.5
O4 C56 H56B 109.5
O4 C56 H56C 109.5
H56A C56 H56B 109.5
H56A C56 H56C 109.5
H56B C56 H56C 109.5

loop_
_geom_bond_atom_site_label_1
_geom_bond_atom_site_label_2
_geom_bond_distance
Cu1 P1 2.2562(5)
Cu1 P2 2.2709(5)
Cu1 N1 2.0914(15)
Cu1 N2 2.0951(15)
P1 C25 1.8348(18)
P1 C31 1.8281(18)
P1 C19 1.8307(18)
P2 C49 1.8354(19)
P2 C37 1.8325(19)
P2 C43 1.8280(19)
S1 O1 1.4382(14)
S1 O2 1.4391(14)
S1 O3 1.4503(14)
S1 C55 1.819(2)
F3 C55 1.338(3)
N1 C5 1.361(2)
N1 C1 1.343(2)
N2 C10 1.339(2)
N2 C6 1.360(2)
F1 C55 1.341(3)
C30 H30 0.9300
C30 C25 1.398(3)
C30 C29 1.394(3)
N4 C13 1.359(2)
N4 C12 1.334(2)
F2 C55 1.341(3)
C7 C6 1.404(3)
C7 C12 1.470(2)
C7 C8 1.404(3)
C25 C26 1.400(3)
N3 C14 1.359(2)
N3 C11 1.330(2)
C49 C54 1.397(3)
C49 C50 1.400(3)
C31 C32 1.394(3)
C31 C36 1.400(3)
C19 C20 1.393(3)
C19 C24 1.403(3)
C21 H21 0.9300
C21 C22 1.385(3)
C21 C20 1.393(3)
C37 C42 1.405(3)
C37 C38 1.394(3)
C10 H10 0.9300
C10 C9 1.393(3)
C26 H26 0.9300
C26 C27 1.390(3)
C28 H28 0.9300
C28 C27 1.391(3)
C28 C29 1.382(3)
C6 C5 1.464(2)
C27 H27 0.9300
C32 H32 0.9300
C32 C33 1.390(3)
C14 C13 1.428(3)
C14 C15 1.422(3)
C22 H22 0.9300
C22 C23 1.391(3)
C5 C4 1.402(3)
C13 C18 1.424(3)
C17 H17 0.9300
C17 C18 1.364(3)
C17 C16 1.420(3)
C9 H9 0.9300
C9 C8 1.379(3)
C43 C48 1.398(3)
C43 C44 1.398(3)
C20 H20 0.9300
C40 H40 0.9300
C40 C39 1.381(3)
C40 C41 1.392(3)
C42 H42 0.9300
C42 C41 1.388(3)
C29 H29 0.9300
C12 C11 1.431(3)
C51 H51 0.9300
C51 C52 1.387(3)
C51 C50 1.391(3)
C1 H1 0.9300
C1 C2 1.393(3)
C4 C3 1.408(3)
C4 C11 1.466(3)
C38 H38 0.9300
C38 C39 1.394(3)
C53 H53 0.9300
C53 C52 1.384(3)
C53 C54 1.392(3)
C39 H39 0.9300
C2 H2 0.9300
C2 C3 1.375(3)
C3 H3 0.9300
C18 H18 0.9300
C48 H48 0.9300
C48 C47 1.390(3)
C52 H52 0.9300
C23 H23 0.9300
C23 C24 1.390(3)
C8 H8 0.9300
C36 H36 0.9300
C36 C35 1.386(3)
C15 H15 0.9300
C15 C16 1.360(3)
C24 H24 0.9300
C34 H34 0.9300
C34 C35 1.385(3)
C34 C33 1.386(3)
C54 H54 0.9300
C35 H35 0.9300
C44 H44 0.9300
C44 C45 1.389(3)
C45 H45 0.9300
C45 C46 1.388(3)
C41 H41 0.9300
C47 H47 0.9300
C47 C46 1.383(3)
C50 H50 0.9300
C33 H33 0.9300
C16 H16 0.9300
C46 H46 0.9300
O4 H4 0.8200
O4 C56 1.420(2)
C56 H56A 0.9600
C56 H56B 0.9600
C56 H56C 0.9600

loop_
_geom_torsion_atom_site_label_1
_geom_torsion_atom_site_label_2
_geom_torsion_atom_site_label_3
_geom_torsion_atom_site_label_4
_geom_torsion
Cu1 P1 C25 C30 -128.10(14)
Cu1 P1 C25 C26 51.58(15)
Cu1 P1 C31 C32 -132.02(14)
Cu1 P1 C31 C36 49.10(17)
Cu1 P1 C19 C20 17.36(16)
Cu1 P1 C19 C24 -162.05(13)
Cu1 P2 C49 C54 -129.50(16)
Cu1 P2 C49 C50 51.74(16)
Cu1 P2 C37 C42 57.32(16)
Cu1 P2 C37 C38 -117.94(14)
Cu1 P2 C43 C48 15.62(17)
Cu1 P2 C43 C44 -163.48(14)
Cu1 N1 C5 C6 7.32(19)
Cu1 N1 C5 C4 -171.36(14)
Cu1 N1 C1 C2 169.31(14)
Cu1 N2 C10 C9 178.88(13)
Cu1 N2 C6 C7 179.31(14)
Cu1 N2 C6 C5 0.03(19)
P1 Cu1 P2 C49 178.64(7)
P1 Cu1 P2 C37 57.75(7)
P1 Cu1 P2 C43 -64.14(7)
P1 Cu1 N1 C5 -114.46(11)
P1 Cu1 N1 C1 75.65(16)
P1 Cu1 N2 C10 -64.06(16)
P1 Cu1 N2 C6 115.98(11)
P1 C25 C26 C27 179.79(14)
P1 C31 C32 C33 -177.46(15)
P1 C31 C36 C35 177.06(16)
P1 C19 C20 C21 179.96(14)
P1 C19 C24 C23 -179.42(15)
P2 Cu1 P1 C25 -176.91(6)
P2 Cu1 P1 C31 63.00(7)
P2 Cu1 P1 C19 -61.39(7)
P2 Cu1 N1 C5 99.92(12)
P2 Cu1 N1 C1 -69.98(16)
P2 Cu1 N2 C10 79.14(15)
P2 Cu1 N2 C6 -100.82(12)
P2 C49 C54 C53 -178.62(16)
P2 C49 C50 C51 178.39(15)
P2 C37 C42 C41 -175.51(14)
P2 C37 C38 C39 174.78(14)
P2 C43 C48 C47 179.90(16)
P2 C43 C44 C45 -179.87(15)
N1 Cu1 P1 C25 45.98(8)
N1 Cu1 P1 C31 -74.10(8)
N1 Cu1 P1 C19 161.50(8)
N1 Cu1 P2 C49 -41.29(8)
N1 Cu1 P2 C37 -162.17(8)
N1 Cu1 P2 C43 75.93(8)
N1 Cu1 N2 C10 -177.11(16)
N1 Cu1 N2 C6 2.92(12)
N1 C5 C4 C3 0.7(3)
N1 C5 C4 C11 -179.23(16)
N1 C1 C2 C3 0.2(3)
N2 Cu1 P1 C25 -42.67(8)
N2 Cu1 P1 C31 -162.75(8)
N2 Cu1 P1 C19 72.85(8)
N2 Cu1 P2 C49 43.08(8)
N2 Cu1 P2 C37 -77.80(8)
N2 Cu1 P2 C43 160.30(8)
N2 Cu1 N1 C5 -5.57(12)
N2 Cu1 N1 C1 -175.47(16)
N2 C10 C9 C8 1.9(3)
N2 C6 C5 N1 -5.0(2)
N2 C6 C5 C4 173.70(16)
O1 S1 C55 F3 -179.15(15)
O1 S1 C55 F1 -59.20(18)
O1 S1 C55 F2 60.2(2)
O2 S1 C55 F3 -58.15(18)
O2 S1 C55 F1 61.80(18)
O2 S1 C55 F2 -178.81(18)
C30 C25 C26 C27 -0.5(3)
N4 C13 C18 C17 -179.88(18)
N4 C12 C11 N3 -2.5(3)
N4 C12 C11 C4 177.40(17)
C7 C6 C5 N1 175.69(16)
C7 C6 C5 C4 -5.6(3)
C7 C12 C11 N3 175.73(17)
C7 C12 C11 C4 -4.3(3)
C25 P1 C31 C32 103.07(17)
C25 P1 C31 C36 -75.81(16)
C25 P1 C19 C20 138.92(15)
C25 P1 C19 C24 -40.48(17)
C25 C30 C29 C28 0.7(3)
C25 C26 C27 C28 0.6(3)
N3 C14 C13 N4 -1.7(3)
N3 C14 C13 C18 178.18(17)
N3 C14 C15 C16 -178.15(19)
O3 S1 C55 F3 61.59(17)
O3 S1 C55 F1 -178.45(15)
O3 S1 C55 F2 -59.1(2)
C49 P2 C37 C42 -69.36(16)
C49 P2 C37 C38 115.38(16)
C49 P2 C43 C48 140.00(15)
C49 P2 C43 C44 -39.10(18)
C31 P1 C25 C30 0.81(17)
C31 P1 C25 C26 -179.50(14)
C31 P1 C19 C20 -114.24(15)
C31 P1 C19 C24 66.36(17)
C31 C32 C33 C34 0.3(3)
C31 C36 C35 C34 0.6(3)
C19 P1 C25 C30 109.08(16)
C19 P1 C25 C26 -71.24(15)
C19 P1 C31 C32 -3.05(18)
C19 P1 C31 C36 178.08(15)
C21 C22 C23 C24 -0.4(3)
C37 P2 C49 C54 -2.47(19)
C37 P2 C49 C50 178.77(15)
C37 P2 C43 C48 -111.74(16)
C37 P2 C43 C44 69.16(17)
C37 C42 C41 C40 0.6(3)
C37 C38 C39 C40 0.4(3)
C10 N2 C6 C7 -0.7(3)
C10 N2 C6 C5 -179.94(15)
C10 C9 C8 C7 -0.9(3)
C6 N2 C10 C9 -1.2(3)
C6 C7 C12 N4 179.28(16)
C6 C7 C12 C11 1.0(3)
C6 C7 C8 C9 -0.8(3)
C6 C5 C4 C3 -177.98(16)
C6 C5 C4 C11 2.1(3)
C27 C28 C29 C30 -0.6(3)
C32 C31 C36 C35 -1.9(3)
C14 N3 C11 C12 1.4(3)
C14 N3 C11 C4 -178.51(16)
C14 C13 C18 C17 0.3(3)
C14 C15 C16 C17 -0.4(3)
C22 C21 C20 C19 -0.5(3)
C22 C23 C24 C19 -0.7(3)
C5 N1 C1 C2 -0.2(3)
C5 C4 C3 C2 -0.6(3)
C5 C4 C11 N3 -177.28(17)
C5 C4 C11 C12 2.8(3)
C13 N4 C12 C7 -176.91(16)
C13 N4 C12 C11 1.4(3)
C13 C14 C15 C16 1.0(3)
C43 P2 C49 C54 106.88(17)
C43 P2 C49 C50 -71.88(16)
C43 P2 C37 C42 -176.37(14)
C43 P2 C37 C38 8.38(18)
C43 C48 C47 C46 0.1(3)
C43 C44 C45 C46 -0.2(3)
C20 C19 C24 C23 1.2(3)
C20 C21 C22 C23 1.0(3)
C42 C37 C38 C39 -0.5(3)
C29 C30 C25 P1 179.52(14)
C29 C30 C25 C26 -0.2(3)
C29 C28 C27 C26 0.0(3)
C12 N4 C13 C14 0.6(3)
C12 N4 C13 C18 -179.23(17)
C12 C7 C6 N2 -175.27(16)
C12 C7 C6 C5 4.0(3)
C12 C7 C8 C9 176.01(17)
C1 N1 C5 C6 178.43(16)
C1 N1 C5 C4 -0.2(3)
C1 C2 C3 C4 0.3(3)
C38 C37 C42 C41 -0.1(3)
C39 C40 C41 C42 -0.6(3)
C3 C4 C11 N3 2.8(3)
C3 C4 C11 C12 -177.10(17)
C18 C17 C16 C15 -0.3(3)
C48 C43 C44 C45 1.0(3)
C48 C47 C46 C45 0.8(3)
C52 C51 C50 C49 0.5(3)
C52 C53 C54 C49 0.2(3)
C8 C7 C6 N2 1.6(3)
C8 C7 C6 C5 -179.13(16)
C8 C7 C12 N4 2.5(3)
C8 C7 C12 C11 -175.81(17)
C36 C31 C32 C33 1.4(3)
C11 N3 C14 C13 0.6(3)
C11 N3 C14 C15 179.64(18)
C11 C4 C3 C2 179.24(18)
C15 C14 C13 N4 179.25(18)
C15 C14 C13 C18 -0.9(3)
C24 C19 C20 C21 -0.6(3)
C54 C49 C50 C51 -0.4(3)
C54 C53 C52 C51 -0.2(3)
C35 C34 C33 C32 -1.6(3)
C44 C43 C48 C47 -1.0(3)
C44 C45 C46 C47 -0.7(3)
C41 C40 C39 C38 0.1(3)
C50 C49 C54 C53 0.1(3)
C50 C51 C52 C53 -0.2(3)
C33 C34 C35 C36 1.1(3)
C16 C17 C18 C13 0.3(3)
